data_4323051
loop_
_publ_author_name
'Umberto Piarulli'
'Carlo Floriani'
'Nazzareno Re'
'Giuliana Gervasio'
'Davide Viterbo'

_publ_contact_author_address
;
  Dipartimento di Chimica I.F.M.
  Via P. Giuria 7
  10125 TORINO
;
_publ_contact_author_email gervasio@ch.unito.it
_publ_contact_author_fax 39(11)6707855
_publ_contact_author_name 'Prof. Gervasio'
_publ_contact_author_phone 39(11)6707504
_publ_section_title
;
 Diacetoneglucose Complexes of Manganese(II) and Iron(II) and Their
 Organometallic Derivatization
;
_journal_name_full 'Inorganic Chemistry'
_journal_page_first 5142
_journal_page_last 5148
_journal_paper_doi 10.1021/ic980301y
_journal_volume 37
_journal_year 1998
_chemical_formula_sum 'C60 H82 Fe3 O12'
_chemical_formula_weight 1162.8
_space_group_IT_number 4
_symmetry_cell_setting monoclinic
_symmetry_space_group_name_Hall 'P 2yb'
_symmetry_space_group_name_H-M 'P 1 21 1'
_cell_angle_alpha 90
_cell_angle_beta 107.50(2)
_cell_angle_gamma 90.
_cell_formula_units_Z 2
_cell_length_a 9.748(12)
_cell_length_b 26.05(3)
_cell_length_c 12.50(2)
_cell_measurement_reflns_used 25
_cell_measurement_temperature 150
_cell_measurement_theta_max 22.5
_cell_measurement_theta_min 1.5
_cell_volume 3027(7)
_computing_cell_refinement 'Siemens P3,Siemens Analytical X-ray Instruments Inc., Madison, WI,1990.a'
_computing_data_collection 'Siemens P3,Siemens Analytical X-ray Instruments Inc., Madison, WI,1990.a'
_computing_data_reduction 'Siemens XDISK, Siemens Analytical X-ray Instruments Inc., Madison, WI,1990.a'
_computing_molecular_graphics
;
SHELXP-76 IRIS, G. M. Sheldrick, SHELXTL IRIS, Siemens Analytical 
X-ray Instruments Inc., Madison, WI,1990.
;
_computing_publication_material
;
SHELXTPUBL-76 IRIS, G. M. Sheldrick, SHELXTL IRIS, Siemens Analytical 
X-ray Instruments Inc., Madison, WI,1990.
;
_computing_structure_refinement
;
SHELXTL IRIS, G. M. Sheldrick, SHELXTL IRIS, Siemens Analytical 
X-ray Instruments Inc., Madison, WI,1990.
;
_computing_structure_solution
;
SIR92  A. Altomare, G. Cascarano, C. Giacovazzo, A. Guagliardi, M.C. Burla, 
G. Polidori  and M. Camalli, J. Appl. Crystallogr., 27,435, (1994).
;
_diffrn_ambient_temperature 150
_diffrn_measurement_device 'Siemens P4'
_diffrn_measurement_method \w
_diffrn_radiation_monochromator graphite
_diffrn_radiation_source 'fine-focus sealed tube'
_diffrn_radiation_type MoK\a
_diffrn_radiation_wavelength 0.71073
_diffrn_reflns_av_R_equivalents 0.0799
_diffrn_reflns_av_sigmaI/netI 0.0370
_diffrn_reflns_limit_h_max 10
_diffrn_reflns_limit_h_min 0
_diffrn_reflns_limit_k_max 28
_diffrn_reflns_limit_k_min 0
_diffrn_reflns_limit_l_max 12
_diffrn_reflns_limit_l_min -13
_diffrn_reflns_number 4327
_diffrn_reflns_theta_max 22.5
_diffrn_reflns_theta_min 1.5
_diffrn_standards_decay_% 0
_diffrn_standards_interval_count 50
_diffrn_standards_number 2
_exptl_absorpt_coefficient_mu 0.767
_exptl_absorpt_correction_type none
_exptl_crystal_colour brown
_exptl_crystal_density_diffrn 1.276
_exptl_crystal_density_method 'not measured'
_exptl_crystal_description prism
_exptl_crystal_F_000 1232
_exptl_crystal_size_max 0.88
_exptl_crystal_size_mid 0.84
_exptl_crystal_size_min 0.34
_refine_diff_density_max 0.45
_refine_diff_density_min -0.53
_refine_ls_extinction_method none
_refine_ls_goodness_of_fit_ref 1.11
_refine_ls_hydrogen_treatment constr
_refine_ls_matrix_type full
_refine_ls_number_parameters 675
_refine_ls_number_reflns 2497
_refine_ls_R_factor_all 0.1181
_refine_ls_R_factor_gt 0.0631
_refine_ls_shift/esd_max 0.062
_refine_ls_shift/esd_mean 0.007
_refine_ls_structure_factor_coef F
_refine_ls_weighting_details 'calc w=1/[\s^2^(F)+0.0022F^2^]'
_refine_ls_weighting_scheme sigma
_refine_ls_wR_factor_all 0.0998
_refine_ls_wR_factor_ref 0.0719
_reflns_number_observed 2497
_reflns_number_total 4057
_reflns_observed_criterion >4sigma(F)
_cod_data_source_file ic980301y_1.cif
_cod_data_source_block (I)
_cod_depositor_comments
;
miguel:
A few coordinates (atoms C4'", C6b, C5a and C6a) clearly contained
typos (wrongly placed demical point). They have been corrected
and now a reasonable chemical structure is displayed.
;
_cod_original_cell_volume 3027(8)
_cod_original_sg_symbol_H-M 'P 21'
_cod_database_code 4323051

loop_
_symmetry_equiv_pos_as_xyz
'x, y, z'
-x,0.5+y,-z

loop_
_atom_site_aniso_label
_atom_site_aniso_U_11
_atom_site_aniso_U_22
_atom_site_aniso_U_33
_atom_site_aniso_U_23
_atom_site_aniso_U_13
_atom_site_aniso_U_12
Fe(1) 0.029(2) 0.021(1) 0.045(2) -0.002(1) -0.007(1) 0.003(1)
Fe(2) 0.020(1) 0.015(1) 0.044(2) -0.003(1) -0.005(1) 0.000(1)
Fe(3) 0.029(2) 0.016(1) 0.042(2) -0.004(1) -0.001(1) 0.000(1)
C(1) 0.024(11) 0.019(11) 0.064(17) 0.010(8) -0.020(11) -0.006(11)
C(2) 0.027(11) 0.027(11) 0.065(17) -0.012(9) -0.002(11) -0.027(11)
C(3) 0.009(11) 0.048(15) 0.125(25) -0.001(10) 0.030(14) -0.018(16)
C(4) 0.048(15) 0.015(12) 0.116(25) 0.017(11) 0.019(16) 0.027(15)
C(5) 0.046(14) 0.037(13) 0.074(19) -0.001(11) 0.043(14) 0.006(13)
C(6) 0.033(12) 0.032(12) 0.044(16) 0.004(9) 0.005(11) 0.005(11)
C(7) 0.084(17) 0.049(14) 0.027(14) -0.003(12) 0.002(12) -0.020(11)
C(8) 0.043(14) 0.008(11) 0.229(34) 0.005(10) 0.052(17) 0.044(15)
C(9) 0.035(12) 0.040(12) 0.052(15) 0.010(10) 0.005(10) 0.002(11)
C(1') 0.025(11) 0.011(9) 0.042(13) -0.006(8) 0.010(9) -0.005(9)
C(2') 0.033(12) 0.013(10) 0.072(17) 0.012(9) 0.003(12) 0.016(10)
C(3') 0.038(12) 0.028(11) 0.063(16) 0.013(10) 0.021(12) 0.015(12)
C(4') 0.052(15) 0.033(12) 0.055(16) 0.023(11) 0.006(13) 0.017(11)
C(5') 0.042(13) 0.022(11) 0.044(14) 0.004(9) 0.007(10) 0.001(9)
C(6') 0.015(9) 0.016(10) 0.053(14) 0.000(8) 0.005(10) 0.010(10)
C(7') 0.029(12) 0.052(14) 0.060(16) -0.010(11) 0.009(11) 0.001(12)
C(8') 0.060(16) 0.040(14) 0.077(20) 0.002(12) -0.005(13) 0.008(13)
C(9') 0.027(11) 0.046(13) 0.034(13) 0.001(9) -0.004(9) 0.016(10)
C(1") 0.035(12) 0.011(10) 0.053(14) 0.011(8) -0.002(10) 0.000(10)
C(2") 0.017(10) 0.003(9) 0.060(15) 0.008(7) -0.004(10) 0.006(9)
C(3") 0.055(15) 0.011(10) 0.055(15) -0.009(9) 0.010(12) -0.008(9)
C(4") 0.030(13) 0.025(12) 0.101(21) -0.003(9) 0.033(14) 0.014(13)
C(5") 0.017(10) 0.044(13) 0.070(16) 0.007(10) 0.000(11) 0.031(13)
C(6") 0.044(13) 0.010(9) 0.050(15) -0.008(9) -0.024(11) 0.012(10)
C(7") 0.050(13) 0.009(9) 0.064(16) 0.013(9) 0.016(12) -0.002(10)
C(8") 0.081(18) 0.057(16) 0.045(16) -0.030(13) -0.003(14) -0.013(12)
C(9") 0.048(13) 0.030(12) 0.041(13) 0.016(10) 0.015(11) 0.014(11)
C(1'") 0.028(11) 0.034(12) 0.019(12) 0.019(9) 0.005(9) 0.017(9)
C(2'") 0.010(11) 0.055(15) 0.048(17) -0.003(10) -0.005(10) 0.009(13)
C(3'") 0.028(12) 0.063(16) 0.049(16) 0.018(12) 0.005(11) -0.015(13)
C(4'") 0.032(13) 0.045(15) 0.063(18) 0.003(10) -0.009(12) 0.004(14)
C(5'") 0.047(14) 0.010(11) 0.108(24) -0.007(10) -0.002(15) 0.009(13)
C(6'") 0.030(12) 0.013(11) 0.090(20) -0.007(9) -0.011(12) 0.002(12)
C(7'") 0.081(18) 0.052(17) 0.086(20) -0.023(14) 0.001(15) 0.016(14)
C(8'") 0.060(15) 0.020(11) 0.127(23) -0.005(11) 0.030(15) 0.031(14)
C(9'") 0.066(15) 0.014(10) 0.041(14) -0.016(10) 0.004(11) -0.017(10)
C(1A) 0.020(10) 0.030(11) 0.031(12) 0.010(8) -0.014(9) 0.008(9)
C(2A) 0.037(12) 0.015(10) 0.061(14) -0.003(10) -0.016(11) -0.007(10)
C(3A) 0.008(10) 0.052(14) 0.041(14) -0.001(9) -0.012(9) -0.007(11)
C(4A) 0.019(10) 0.021(10) 0.030(13) -0.014(8) -0.034(9) 0.008(9)
C(5A) 0.057(16) 0.043(13) 0.031(14) -0.013(12) -0.024(12) -0.013(11)
C(6A) 0.051(15) 0.070(18) 0.079(22) -0.015(13) -0.017(14) -0.014(15)
C(7A) 0.042(13) 0.065(17) 0.062(17) -0.001(12) 0.005(12) -0.011(14)
C(8A) 0.026(12) 0.046(14) 0.094(18) 0.008(12) -0.012(11) 0.010(15)
C(9A) 0.041(14) 0.035(14) 0.141(27) 0.017(11) 0.037(16) 0.012(16)
C(10A) 0.058(18) 0.051(17) 0.101(24) 0.025(13) -0.002(17) 0.052(17)
C(11A) 0.065(18) 0.085(20) 0.059(19) -0.002(15) -0.025(15) -0.003(16)
C(12A) 0.054(17) 0.022(12) 0.178(32) 0.015(11) -0.018(18) -0.018(16)
O(1A) 0.034(7) 0.024(6) 0.033(8) 0.005(6) -0.005(6) 0.003(6)
O(2A) 0.022(7) 0.039(9) 0.062(10) -0.011(6) 0.008(6) 0.003(7)
O(3A) 0.039(9) 0.074(11) 0.030(9) -0.007(8) -0.019(7) -0.027(7)
O(4A) 0.038(9) 0.053(10) 0.050(10) -0.010(7) -0.003(8) 0.006(8)
O(5A) 0.030(9) 0.040(9) 0.112(15) 0.014(7) 0.004(9) 0.004(10)
O(6A) 0.036(8) 0.035(8) 0.060(10) -0.005(6) -0.007(7) -0.004(7)
C(1B) 0.023(10) 0.012(9) 0.061(14) 0.018(9) -0.001(10) -0.012(11)
C(2B) 0.042(12) 0.019(10) 0.021(12) -0.013(9) -0.011(10) -0.006(8)
C(3B) 0.036(12) 0.015(10) 0.055(16) -0.008(9) 0.004(11) 0.001(10)
C(4B) 0.034(12) 0.021(10) 0.043(14) -0.015(9) 0.007(10) 0.017(10)
C(5B) 0.012(10) 0.035(12) 0.037(12) 0.002(8) -0.007(9) 0.005(10)
C(6B) 0.028(13) 0.084(18) 0.063(17) 0.009(12) 0.010(12) 0.014(15)
C(7B) 0.052(16) 0.061(18) 0.110(24) -0.012(13) 0.001(15) -0.019(16)
C(8B) 0.027(11) 0.025(10) 0.038(13) -0.016(8) -0.005(10) -0.016(9)
C(9B) 0.023(11) 0.021(11) 0.101(20) 0.001(9) -0.005(11) 0.032(12)
C(10B) 0.041(13) 0.037(12) 0.024(13) 0.009(10) -0.019(10) 0.019(10)
C(11B) 0.036(13) 0.027(12) 0.104(23) 0.005(10) -0.005(13) 0.039(13)
C(12B) 0.041(13) 0.031(13) 0.144(26) 0.013(11) 0.018(15) -0.004(15)
O(1B) 0.020(7) 0.019(7) 0.045(9) -0.008(5) -0.002(6) 0.009(6)
O(2B) 0.024(7) 0.032(7) 0.025(8) -0.005(5) 0.000(6) -0.005(6)
O(3B) 0.024(7) 0.038(8) 0.048(9) -0.012(6) -0.013(7) -0.014(7)
O(4B) 0.033(7) 0.050(8) 0.041(8) 0.005(7) 0.007(6) -0.017(8)
O(5B) 0.035(9) 0.027(7) 0.078(11) 0.011(6) -0.001(8) -0.003(7)
O(6B) 0.018(6) 0.030(7) 0.034(8) 0.012(5) 0.007(6) 0.012(6)

loop_
_atom_site_label
_atom_site_type_symbol
_atom_site_fract_x
_atom_site_fract_y
_atom_site_fract_z
_atom_site_thermal_displace_type
_atom_site_occupancy
Fe(1) Fe .1024(3) .2196 .8043(2) Uani 1
Fe(2) Fe .1191(3) .3112(1) .6800(2) Uani 1
Fe(3) Fe .1532(3) .4114(1) .5941(2) Uani 1
C(1) C .2857(19) .4679(7) .5648(19) Uani 1
C(2) C .3699(20) .4990(7) .6494(19) Uani 1
C(3) C .4461(20) .5419(9) .6270(25) Uani 1
C(4) C .4274(23) .5547(8) .5171(27) Uani 1
C(5) C .3610(21) .5213(8) .4325(20) Uani 1
C(6) C .2856(20) .4777(7) .4534(18) Uani 1
C(7) C .3840(24) .4886(8) .7727(16) Uani 1
C(8) C .5060(22) .6010(7) .4798(27) Uani 1
C(9) C .2160(19) .4424(7) .3572(16) Uani 1
C(1') C .1878(18) .3348(6) .5378(16) Uani 1
C(2') C .3387(20) .3275(7) .5513(20) Uani 1
C(3') C .3911(21) .3052(8) .4754(19) Uani 1
C(4') C .3016(23) .2880(8) .3732(19) Uani 1
C(5') C .1511(20) .2959(7) .3472(17) Uani 1
C(6') C .1002(17) .3197(6) .4272(17) Uani 1
C(7') C .4441(21) .3435(8) .6665(18) Uani 1
C(8') C .3561(24) .2589(8) .2881(20) Uani 1
C(9') C -.0637(17) .3268(7) .3978(15) Uani 1
C(1") C .0042(19) .2371(6) .6244(16) Uani 1
C(2") C .0605(18) .2091(6) .5511(16) Uani 1
C(3") C -.0328(22) .1877(6) .4526(17) Uani 1
C(4") C -.1777(22) .1928(8) .4239(22) Uani 1
C(5") C -.2339(19) .2179(8) .5003(18) Uani 1
C(6") C -.1453(21) .2400(7) .6045(17) Uani 1
C(7") C .2176(20) .1989(7) .5734(18) Uani 1
C(8") C -.2721(26) .1681(9) .3161(18) Uani 1
C(9") C -.2124(21) .2670(7) .6787(16) Uani 1
C(1'") C -.0107(18) .1717(7) .8767(16) Uani 1
C(2'") C -.0297(19) .1800(8) .9793(20) Uani 1
C(3'") C -.0895(20) .1438(9) 1.0390(19) Uani 1
C(4'") C -.1314(22) .0960(9) .9906(23) Uani 1
C(5'") C -.1275(22) .0880(7) .8818(26) Uani 1
C(6'") C -.0616(20) .1235(7) .8234(21) Uani 1
C(7'") C .0079(26) .2303(9) 1.0379(20) Uani 1
C(8'") C -.1914(24) .0567(7) 1.0514(22) Uani 1
C(9'") C -.0534(22) .1117(7) .7085(17) Uani 1
C(1a) C .3110(18) .2938(7) .9446(15) Uani 1
C(2a) C .4526(20) .2665(7) .9636(18) Uani 1
C(3a) C .5117(17) .3519(8) .9608(17) Uani 1
C(4a) C .3575(17) .3503(6) .9688(15) Uani 1
C(5a) C .4943(24) .3874(8) 1.1342(19) Uani 1
C(6a) C .5421(23) .3737(9) 1.2517(20) Uani 1
C(7a) C .4746(22) .4444(8) 1.1082(19) Uani 1
C(8a) C .4494(19) .2209(9) .8854(20) Uani 1
C(9a) C .5780(23) .1860(8) .9229(25) Uani 1
C(10a) C .3932(27) .1407(10) .9552(26) Uani 1
C(11a) C .3330(26) .1344(10) 1.0516(20) Uani 1
C(12a) C .3610(25) .0950(8) .8733(26) Uani 1
O(1a) O .2142(12) .2852(4) .8357(10) Uani 1
O(2a) O .5514(12) .3022(5) .9408(11) Uani 1
O(3a) O .3640(14) .3614(6) 1.0778(12) Uani 1
O(4a) O .5911(14) .3669(5) 1.0760(12) Uani 1
O(5a) O .5421(14) .1515(6) .9979(15) Uani 1
O(6a) O .3312(14) .1877(5) .8941(12) Uani 1
C(1b) C .0167(17) .4151(7) .7825(16) Uani 1
C(2b) C -.1373(18) .4316(7) .7110(15) Uani 1
C(3b) C -.1698(19) .3812(7) .8540(17) Uani 1
C(4b) C -.0073(19) .3905(7) .8826(17) Uani 1
C(5b) C -.0945(17) .4236(7) 1.0203(16) Uani 1
C(6b) C -.0627(21) .3819(9) 1.1084(19) Uani 1
C(7b) C -.1123(25) .4736(9) 1.0655(23) Uani 1
C(8b) C -.1744(18) .4304(7) .5909(16) Uani 1
C(9b) C -.3097(19) .4619(7) .5287(20) Uani 1
C(10b) C -.1153(21) .5045(8) .4941(16) Uani 1
C(11b) C -.1387(21) .4980(8) .3737(20) Uani 1
C(12b) C -.0155(22) .5467(8) .5536(23) Uani 1
O(1b) O .0752(11) .3833(4) .7129(10) Uani 1
O(2b) O -.2305(12) .3952(4) .7428(10) Uani 1
O(3b) O .0223(12) .4277(5) .9708(11) Uani 1
O(4b) O -.2154(12) .4104(6) .9277(10) Uani 1
O(5b) O -.2466(14) .5113(5) .5235(12) Uani 1
O(6b) O -.0608(11) .4552(4) .5515(10) Uani 1
H(3A) H 0.5095 0.5615 0.6868 Uiso 1
H(5A) H 0.3680 0.5290 0.3592 Uiso 1
H(7A) H 0.4450 0.5137 0.8202 Uiso 1
H(7B) H 0.2903 0.4898 0.7829 Uiso 1
H(7C) H 0.4246 0.4551 0.7921 Uiso 1
H(8A) H 0.5524 0.6234 0.5408 Uiso 1
H(8B) H 0.5759 0.5878 0.4468 Uiso 1
H(8C) H 0.4337 0.6197 0.4242 Uiso 1
H(9A) H 0.1695 0.4158 0.3867 Uiso 1
H(9B) H 0.1461 0.4600 0.2979 Uiso 1
H(9C) H 0.2879 0.4275 0.3285 Uiso 1
H(3'A) H 0.4929 0.3006 0.4910 Uiso 1
H(5'A) H 0.0847 0.2844 0.2779 Uiso 1
H(7'A) H 0.5410 0.3370 0.6665 Uiso 1
H(7'B) H 0.4333 0.3793 0.6804 Uiso 1
H(7'C) H 0.4233 0.3234 0.7242 Uiso 1
H(8'A) H 0.2765 0.2510 0.2233 Uiso 1
H(8'B) H 0.4243 0.2797 0.2660 Uiso 1
H(8'C) H 0.4015 0.2277 0.3213 Uiso 1
H(9'A) H -0.0884 0.3437 0.4577 Uiso 1
H(9'B) H -0.0948 0.3473 0.3311 Uiso 1
H(9'C) H -0.1102 0.2939 0.3840 Uiso 1
H(3"A) H 0.0077 0.1703 0.4015 Uiso 1
H(5"A) H -0.3363 0.2212 0.4829 Uiso 1
H(7"A) H 0.2732 0.2141 0.6430 Uiso 1
H(7"B) H 0.2347 0.1626 0.5756 Uiso 1
H(7"C) H 0.2453 0.2138 0.5127 Uiso 1
H(8"A) H -0.2142 0.1520 0.2755 Uiso 1
H(8"B) H -0.3334 0.1428 0.3341 Uiso 1
H(8"C) H -0.3299 0.1945 0.2706 Uiso 1
H(9"A) H -0.1383 0.2793 0.7431 Uiso 1
H(9"B) H -0.2678 0.2955 0.6399 Uiso 1
H(9"C) H -0.2740 0.2438 0.7024 Uiso 1
H(3'B) H -0.0980 0.1512 1.1120 Uiso 1
H(5'B) H -0.1702 0.0570 0.8448 Uiso 1
H(7'D) H 0.0452 0.2518 0.9907 Uiso 1
H(7'E) H -0.0758 0.2462 1.0489 Uiso 1
H(7'F) H 0.0798 0.2259 1.1091 Uiso 1
H(8'D) H -0.2163 0.0265 1.0053 Uiso 1
H(8'E) H -0.1207 0.0480 1.1209 Uiso 1
H(8'F) H -0.2758 0.0699 1.0662 Uiso 1
H(9'D) H -0.0063 0.1397 0.6838 Uiso 1
H(9'E) H 0.0005 0.0807 0.7099 Uiso 1
H(9'F) H -0.1486 0.1076 0.6578 Uiso 1
H(1AA) H 0.2665 0.2826 0.9995 Uiso 1
H(2AA) H 0.4879 0.2548 1.0398 Uiso 1
H(3AA) H 0.5226 0.3762 0.9061 Uiso 1
H(4AA) H 0.2948 0.3735 0.9170 Uiso 1
H(6AA) H 0.5479 0.3370 1.2586 Uiso 1
H(6AB) H 0.6353 0.3883 1.2864 Uiso 1
H(6AC) H 0.4753 0.3865 1.2881 Uiso 1
H(7AA) H 0.4422 0.4474 1.0279 Uiso 1
H(7AB) H 0.4053 0.4597 1.1390 Uiso 1
H(7AC) H 0.5654 0.4615 1.1373 Uiso 1
H(8AA) H 0.4346 0.2324 0.8098 Uiso 1
H(9AA) H 0.6640 0.2047 0.9597 Uiso 1
H(9AB) H 0.5927 0.1672 0.8611 Uiso 1
H(11A) H 0.3587 0.1631 1.1017 Uiso 1
H(11B) H 0.2301 0.1319 1.0231 Uiso 1
H(11C) H 0.3711 0.1035 1.0912 Uiso 1
H(12A) H 0.4023 0.1015 0.8139 Uiso 1
H(12B) H 0.3994 0.0637 0.9107 Uiso 1
H(12C) H 0.2585 0.0921 0.8426 Uiso 1
H(1BA) H 0.0757 0.4451 0.8042 Uiso 1
H(2BA) H -0.1575 0.4656 0.7317 Uiso 1
H(3BA) H -0.1888 0.3455 0.8623 Uiso 1
H(4BA) H 0.0497 0.3601 0.9038 Uiso 1
H(6BA) H -0.0522 0.3499 1.0735 Uiso 1
H(6BB) H 0.0253 0.3899 1.1656 Uiso 1
H(6BC) H -0.1395 0.3791 1.1414 Uiso 1
H(7BA) H -0.1337 0.4985 1.0061 Uiso 1
H(7BB) H -0.1900 0.4724 1.0979 Uiso 1
H(7BC) H -0.0252 0.4832 1.1221 Uiso 1
H(8BA) H -0.1848 0.3954 0.5653 Uiso 1
H(9BA) H -0.3766 0.4637 0.5715 Uiso 1
H(9BB) H -0.3576 0.4488 0.4552 Uiso 1
H(11D) H -0.2042 0.4706 0.3426 Uiso 1
H(11E) H -0.1771 0.5297 0.3377 Uiso 1
H(11F) H -0.0476 0.4913 0.3619 Uiso 1
H(12D) H -0.0103 0.5461 0.6315 Uiso 1
H(12E) H 0.0785 0.5410 0.5462 Uiso 1
H(12F) H -0.0509 0.5794 0.5221 Uiso 1

loop_
_atom_type_symbol
_atom_type_description
_atom_type_scat_dispersion_real
_atom_type_scat_dispersion_imag
_atom_type_scat_source
C C 0.0033 0.0016 'International Tables Vol C Tables 4.2.6.8 and 6.1.1.4'
H H 0.0000 0.0000 'International Tables Vol C Tables 4.2.6.8 and 6.1.1.4'
O O 0.0106 0.0060 'International Tables Vol C Tables 4.2.6.8 and 6.1.1.4'
Fe Fe 0.3463 0.8444 'International Tables Vol C Tables 4.2.6.8 and 6.1.1.4'

loop_
_geom_angle_atom_site_label_1
_geom_angle_atom_site_label_2
_geom_angle_atom_site_label_3
_geom_angle
Fe(2) Fe(1) C(1") 50.1(5)
Fe(2) Fe(1) C(1'") 150.3(5)
C(1") Fe(1) C(1'") 116.7(7)
Fe(2) Fe(1) O(1A) 44.1(3)
C(1") Fe(1) O(1A) 93.9(6)
C(1'") Fe(1) O(1A) 140.2(7)
Fe(2) Fe(1) O(6A) 110.8(4)
C(1") Fe(1) O(6A) 128.5(7)
C(1'") Fe(1) O(6A) 97.7(6)
O(1A) Fe(1) O(6A) 79.9(5)
Fe(1) Fe(2) Fe(3) 169.8(2)
Fe(1) Fe(2) C(1') 139.4(5)
Fe(3) Fe(2) C(1') 48.6(5)
Fe(1) Fe(2) C(1") 49.3(5)
Fe(3) Fe(2) C(1") 140.4(5)
C(1') Fe(2) C(1") 103.9(7)
Fe(1) Fe(2) O(1A) 44.0(3)
Fe(3) Fe(2) O(1A) 126.6(4)
C(1') Fe(2) O(1A) 136.4(6)
C(1") Fe(2) O(1A) 93.0(6)
Fe(1) Fe(2) O(1B) 128.2(4)
Fe(3) Fe(2) O(1B) 43.9(4)
C(1') Fe(2) O(1B) 92.3(6)
C(1") Fe(2) O(1B) 139.3(6)
O(1A) Fe(2) O(1B) 100.6(5)
Fe(2) Fe(3) C(1) 149.5(5)
Fe(2) Fe(3) C(1') 48.3(6)
C(1) Fe(3) C(1') 115.5(8)
Fe(2) Fe(3) O(1B) 43.8(4)
C(1) Fe(3) O(1B) 142.4(7)
C(1') Fe(3) O(1B) 92.0(7)
Fe(2) Fe(3) O(6B) 109.8(3)
C(1) Fe(3) O(6B) 100.3(6)
C(1') Fe(3) O(6B) 126.8(5)
O(1B) Fe(3) O(6B) 80.4(5)
Fe(3) C(1) C(2) 122.7(18)
Fe(3) C(1) C(6) 119.3(13)
C(2) C(1) C(6) 117.9(19)
C(1) C(2) C(3) 122.4(23)
C(1) C(2) C(7) 121.2(19)
C(3) C(2) C(7) 116.4(19)
C(2) C(3) C(4) 118.0(20)
C(3) C(4) C(5) 120.6(22)
C(3) C(4) C(8) 123.6(21)
C(5) C(4) C(8) 114.6(27)
C(4) C(5) C(6) 121.0(24)
C(1) C(6) C(5) 118.6(18)
C(1) C(6) C(9) 122.8(17)
C(5) C(6) C(9) 118.5(20)
Fe(2) C(1') Fe(3) 83.1(7)
Fe(2) C(1') C(2') 115.0(13)
Fe(3) C(1') C(2') 109.6(11)
Fe(2) C(1') C(6') 117.9(13)
Fe(3) C(1') C(6') 117.1(11)
C(2') C(1') C(6') 111.4(18)
C(1') C(2') C(3') 124.6(18)
C(1') C(2') C(7') 116.1(20)
C(3') C(2') C(7') 119.1(17)
C(2') C(3') C(4') 121.7(20)
C(3') C(4') C(5') 119.0(22)
C(3') C(4') C(8') 123.3(19)
C(5') C(4') C(8') 117.8(18)
C(4') C(5') C(6') 118.0(17)
C(1') C(6') C(5') 125.0(15)
C(1') C(6') C(9') 118.0(17)
C(5') C(6') C(9') 116.9(15)
Fe(1) C(1") Fe(2) 80.7(6)
Fe(1) C(1") C(2") 115.0(12)
Fe(2) C(1") C(2") 113.2(13)
Fe(1) C(1") C(6") 107.4(15)
Fe(2) C(1") C(6") 113.8(12)
C(2") C(1") C(6") 120.1(16)
C(1") C(2") C(3") 119.9(17)
C(1") C(2") C(7") 123.3(15)
C(3") C(2") C(7") 116.7(18)
C(2") C(3") C(4") 122.8(21)
C(3") C(4") C(5") 117.1(19)
C(3") C(4") C(8") 119.8(22)
C(5") C(4") C(8") 123.0(19)
C(4") C(5") C(6") 123.4(17)
C(1") C(6") C(5") 116.3(19)
C(1") C(6") C(9") 123.5(17)
C(5") C(6") C(9") 120.1(17)
Fe(1) C(1'") C(2'") 124.2(14)
Fe(1) C(1'") C(6'") 119.0(16)
C(2'") C(1'") C(6'") 116.5(19)
C(1'") C(2'") C(3'") 125.3(20)
C(1'") C(2'") C(7'") 121.0(21)
C(3'") C(2'") C(7'") 113.7(22)
C(2'") C(3'") C(4'") 118.4(23)
C(3'") C(4'") C(5'") 118.1(23)
C(3'") C(4'") C(8'") 120.1(24)
C(5'") C(4'") C(8'") 121.6(20)
C(4'") C(5'") C(6'") 123.1(20)
C(1'") C(6'") C(5'") 118.0(23)
C(1'") C(6'") C(9'") 120.9(19)
C(5'") C(6'") C(9'") 121.0(18)
C(2A) C(1A) C(4A) 102.6(13)
C(2A) C(1A) O(1A) 112.8(16)
C(4A) C(1A) O(1A) 114.2(13)
C(1A) C(2A) C(8A) 115.1(14)
C(1A) C(2A) O(2A) 107.6(14)
C(8A) C(2A) O(2A) 105.3(18)
C(4A) C(3A) O(2A) 108.3(15)
C(4A) C(3A) O(4A) 100.5(16)
O(2A) C(3A) O(4A) 109.2(14)
C(1A) C(4A) C(3A) 104.5(15)
C(1A) C(4A) O(3A) 108.5(15)
C(3A) C(4A) O(3A) 107.7(13)
C(6A) C(5A) C(7A) 116.2(19)
C(6A) C(5A) O(3A) 110.6(20)
C(7A) C(5A) O(3A) 108.8(16)
C(6A) C(5A) O(4A) 110.9(18)
C(7A) C(5A) O(4A) 108.1(19)
O(3A) C(5A) O(4A) 101.1(16)
C(2A) C(8A) C(9A) 114.5(17)
C(2A) C(8A) O(6A) 106.0(18)
C(9A) C(8A) O(6A) 102.7(17)
C(8A) C(9A) O(5A) 103.9(20)
C(11A) C(10A) C(12A) 113.5(23)
C(11A) C(10A) O(5A) 108.9(22)
C(12A) C(10A) O(5A) 112.7(22)
C(11A) C(10A) O(6A) 108.0(22)
C(12A) C(10A) O(6A) 109.1(21)
O(5A) C(10A) O(6A) 104.1(18)
Fe(1) O(1A) Fe(2) 91.9(4)
Fe(1) O(1A) C(1A) 119.2(10)
Fe(2) O(1A) C(1A) 148.8(11)
C(2A) O(2A) C(3A) 109.2(15)
C(4A) O(3A) C(5A) 111.0(16)
C(3A) O(4A) C(5A) 110.9(13)
C(9A) O(5A) C(10A) 107.8(18)
Fe(1) O(6A) C(8A) 114.4(10)
Fe(1) O(6A) C(10A) 137.0(13)
C(8A) O(6A) C(10A) 108.6(15)
C(2B) C(1B) C(4B) 103.4(15)
C(2B) C(1B) O(1B) 107.5(14)
C(4B) C(1B) O(1B) 117.0(15)
C(1B) C(2B) C(8B) 119.3(17)
C(1B) C(2B) O(2B) 103.8(13)
C(8B) C(2B) O(2B) 106.9(13)
C(4B) C(3B) O(2B) 106.9(17)
C(4B) C(3B) O(4B) 106.1(14)
O(2B) C(3B) O(4B) 113.6(14)
C(1B) C(4B) C(3B) 106.6(14)
C(1B) C(4B) O(3B) 108.1(15)
C(3B) C(4B) O(3B) 104.0(16)
C(6B) C(5B) C(7B) 112.6(19)
C(6B) C(5B) O(3B) 110.3(14)
C(7B) C(5B) O(3B) 107.5(17)
C(6B) C(5B) O(4B) 111.0(15)
C(7B) C(5B) O(4B) 111.5(15)
O(3B) C(5B) O(4B) 103.6(15)
C(2B) C(8B) C(9B) 114.9(18)
C(2B) C(8B) O(6B) 111.0(13)
C(9B) C(8B) O(6B) 102.1(14)
C(8B) C(9B) O(5B) 100.7(13)
C(11B) C(10B) C(12B) 118.0(20)
C(11B) C(10B) O(5B) 113.6(15)
C(12B) C(10B) O(5B) 106.0(17)
C(11B) C(10B) O(6B) 108.6(16)
C(12B) C(10B) O(6B) 107.9(14)
O(5B) C(10B) O(6B) 101.4(15)
Fe(2) O(1B) Fe(3) 92.3(6)
Fe(2) O(1B) C(1B) 144.6(11)
Fe(3) O(1B) C(1B) 123.1(10)
C(2B) O(2B) C(3B) 109.5(12)
C(4B) O(3B) C(5B) 106.0(13)
C(3B) O(4B) C(5B) 108.9(13)
C(9B) O(5B) C(10B) 109.1(14)
Fe(3) O(6B) C(8B) 114.9(9)
Fe(3) O(6B) C(10B) 135.1(11)
C(8B) O(6B) C(10B) 109.9(13)

loop_
_geom_bond_atom_site_label_1
_geom_bond_atom_site_label_2
_geom_bond_distance
Fe(1) Fe(2) 2.878(6)
Fe(1) C(1") 2.210(19)
Fe(1) C(1'") 2.047(21)
Fe(1) O(1A) 2.000(12)
Fe(1) O(6A) 2.328(13)
Fe(2) Fe(3) 2.881(7)
Fe(2) C(1') 2.168(22)
Fe(2) C(1") 2.236(17)
Fe(2) O(1A) 2.005(12)
Fe(2) O(1B) 1.997(12)
Fe(3) C(1) 2.062(20)
Fe(3) C(1') 2.177(18)
Fe(3) O(1B) 1.999(14)
Fe(3) O(6B) 2.295(12)
C(1) C(2) 1.387(27)
C(1) C(6) 1.415(34)
C(2) C(3) 1.417(31)
C(2) C(7) 1.530(32)
C(3) C(4) 1.371(45)
C(4) C(5) 1.371(33)
C(4) C(8) 1.574(35)
C(5) C(6) 1.419(30)
C(6) C(9) 1.505(27)
C(1') C(2') 1.442(27)
C(1') C(6') 1.444(24)
C(2') C(3') 1.337(35)
C(2') C(7') 1.552(27)
C(3') C(4') 1.388(29)
C(4') C(5') 1.419(29)
C(4') C(8') 1.525(36)
C(5') C(6') 1.389(31)
C(6') C(9') 1.539(23)
C(1") C(2") 1.404(29)
C(1") C(6") 1.405(28)
C(2") C(3") 1.406(25)
C(2") C(7") 1.496(26)
C(3") C(4") 1.355(29)
C(4") C(5") 1.398(35)
C(4") C(8") 1.527(30)
C(5") C(6") 1.448(26)
C(6") C(9") 1.465(32)
C(1'") C(2'") 1.367(33)
C(1'") C(6'") 1.438(26)
C(2'") C(3'") 1.431(34)
C(2'") C(7'") 1.494(31)
C(3'") C(4'") 1.390(32)
C(4'") C(5'") 1.388(44)
C(4'") C(8'") 1.496(36)
C(5'") C(6'") 1.444(36)
C(6'") C(9'") 1.494(35)
C(1A) C(2A) 1.508(25)
C(1A) C(4A) 1.542(24)
C(1A) O(1A) 1.422(19)
C(2A) C(8A) 1.533(31)
C(2A) O(2A) 1.427(24)
C(3A) C(4A) 1.536(26)
C(3A) O(2A) 1.397(24)
C(3A) O(4A) 1.467(23)
C(4A) O(3A) 1.375(24)
C(5A) C(6A) 1.446(32)
C(5A) C(7A) 1.518(30)
C(5A) O(3A) 1.426(24)
C(5A) O(4A) 1.456(31)
C(8A) C(9A) 1.505(29)
C(8A) O(6A) 1.470(26)
C(9A) O(5A) 1.417(33)
C(10A) C(11A) 1.498(45)
C(10A) C(12A) 1.539(38)
C(10A) O(5A) 1.416(28)
C(10A) O(6A) 1.474(28)
C(1B) C(2B) 1.559(22)
C(1B) C(4B) 1.485(30)
C(1B) O(1B) 1.436(24)
C(2B) C(8B) 1.435(26)
C(2B) O(2B) 1.449(23)
C(3B) C(4B) 1.535(25)
C(3B) O(2B) 1.386(23)
C(3B) O(4B) 1.369(26)
C(4B) O(3B) 1.429(23)
C(5B) C(6B) 1.510(30)
C(5B) C(7B) 1.452(31)
C(5B) O(3B) 1.455(25)
C(5B) O(4B) 1.423(19)
C(8B) C(9B) 1.549(23)
C(8B) O(6B) 1.489(23)
C(9B) O(5B) 1.435(22)
C(10B) C(11B) 1.462(33)
C(10B) C(12B) 1.507(27)
C(10B) O(5B) 1.445(27)
C(10B) O(6B) 1.488(22)
